data_2207613
loop_
_publ_author_name
'Feng Li'
'Han-Dong Yin'
'Da-Qi Wang'

_publ_section_title
;
 (4-Benzylpiperazine-1-carbodithioato)triphenyltin(IV)
;
_journal_coeditor_code NG6225
_journal_issue 12
_journal_name_full 'Acta Crystallographica Section E'
_journal_page_first m2464
_journal_page_last m2465
_journal_paper_doi 10.1107/S1600536805035087
_journal_volume 61
_journal_year 2005
_chemical_formula_iupac '[Sn (C6 H6)3 (C12 H15 N2 S2)]'
_chemical_formula_moiety 'C30 H30 N2 S2 Sn'
_chemical_formula_sum 'C30 H30 N2 S2 Sn'
_chemical_formula_weight 601.37
_chemical_name_systematic
;
Triphenyltin(IV) N-benylpiperazinyldithiocarbamate
;
_space_group_IT_number 14
_symmetry_cell_setting monoclinic
_symmetry_space_group_name_Hall '-P 2ybc'
_symmetry_space_group_name_H-M 'P 1 21/c 1'
_atom_sites_solution_hydrogens geom
_atom_sites_solution_primary direct
_atom_sites_solution_secondary difmap
_audit_creation_method SHELXL97
_cell_angle_alpha 90.00
_cell_angle_beta 96.114(3)
_cell_angle_gamma 90.00
_cell_formula_units_Z 4
_cell_length_a 19.063(4)
_cell_length_b 9.6915(19)
_cell_length_c 14.968(3)
_cell_measurement_reflns_used 2933
_cell_measurement_temperature 298(2)
_cell_measurement_theta_max 21.268
_cell_measurement_theta_min 2.359
_cell_volume 2749.6(10)
_computing_cell_refinement SMART
_computing_data_collection 'SMART (Siemens, 1996)'
_computing_data_reduction 'SAINT (Siemens, 1996)'
_computing_molecular_graphics 'SHELXTL (Sheldrick, 1997b)'
_computing_publication_material SHELXTL
_computing_structure_refinement 'SHELXL97 (Sheldrick, 1997a)'
_computing_structure_solution 'SHELXS97 (Sheldrick, 1997a)'
_diffrn_ambient_temperature 298(2)
_diffrn_measured_fraction_theta_full 0.995
_diffrn_measured_fraction_theta_max 0.995
_diffrn_measurement_device_type 'Siemens SMART CCD area-detector'
_diffrn_measurement_method '\f and \w'
_diffrn_radiation_monochromator graphite
_diffrn_radiation_source 'fine-focus sealed tube'
_diffrn_radiation_type MoK\a
_diffrn_radiation_wavelength 0.71073
_diffrn_reflns_av_R_equivalents 0.0503
_diffrn_reflns_av_sigmaI/netI 0.0589
_diffrn_reflns_limit_h_max 22
_diffrn_reflns_limit_h_min -22
_diffrn_reflns_limit_k_max 8
_diffrn_reflns_limit_k_min -11
_diffrn_reflns_limit_l_max 17
_diffrn_reflns_limit_l_min -17
_diffrn_reflns_number 14089
_diffrn_reflns_theta_full 25.01
_diffrn_reflns_theta_max 25.01
_diffrn_reflns_theta_min 2.36
_exptl_absorpt_coefficient_mu 1.102
_exptl_absorpt_correction_T_max 0.8263
_exptl_absorpt_correction_T_min 0.7405
_exptl_absorpt_correction_type multi-scan
_exptl_absorpt_process_details '(SADABS; Sheldrick, 1996)'
_exptl_crystal_colour colourless
_exptl_crystal_density_diffrn 1.453
_exptl_crystal_density_method 'not measured'
_exptl_crystal_description block
_exptl_crystal_F_000 1224
_exptl_crystal_size_max 0.29
_exptl_crystal_size_mid 0.23
_exptl_crystal_size_min 0.18
_refine_diff_density_max 0.728
_refine_diff_density_min -0.382
_refine_ls_extinction_method none
_refine_ls_goodness_of_fit_ref 1.003
_refine_ls_hydrogen_treatment constr
_refine_ls_matrix_type full
_refine_ls_number_parameters 316
_refine_ls_number_reflns 4831
_refine_ls_number_restraints 0
_refine_ls_restrained_S_all 1.003
_refine_ls_R_factor_all 0.0833
_refine_ls_R_factor_gt 0.0433
_refine_ls_shift/su_max 0.000
_refine_ls_shift/su_mean 0.000
_refine_ls_structure_factor_coef Fsqd
_refine_ls_weighting_details 'calc w = 1/[\s^2^(Fo^2^)+(0.045P)^2^+2.1544P] where P=(Fo^2^+2Fc^2^)/3'
_refine_ls_weighting_scheme calc
_refine_ls_wR_factor_gt 0.0911
_refine_ls_wR_factor_ref 0.1099
_reflns_number_gt 3113
_reflns_number_total 4831
_reflns_threshold_expression I>2\s(I)
_cod_data_source_file ng6225.cif
_cod_data_source_block I
_cod_depositor_comments
;
The following automatic conversions were performed:
'_symmetry_cell_setting' value 'Monoclinic' changed to 'monoclinic'
according to '/home/saulius/struct/CIF-dictionaries/cif_core.dic'
dictionary named 'cif_core.dic' version 2.4.1 from 2010-06-29.

Automatic conversion script
Id: cif_fix_enum 1527 2010-12-29 10:47:43Z saulius 

The following automatic conversions were performed:

'_symmetry_cell_setting' value 'Monoclinic' changed to 'monoclinic'
according to /home/saulius/struct/CIF-dictionaries/cif_core.dic
dictionary named 'cif_core.dic' version 2.4.1 from 2010-06-29.

Automatic conversion script
Id: cif_fix_values 1715 2011-07-08 13:25:40Z adriana 
;
_cod_original_cell_volume 2749.4(9)
_cod_original_sg_symbol_H-M P21/c
_cod_database_code 2207613
_cod_database_fobs_code 2207613

loop_
_symmetry_equiv_pos_as_xyz
'x, y, z'
'-x, y+1/2, -z+1/2'
'-x, -y, -z'
'x, -y-1/2, z-1/2'

loop_
_atom_site_label
_atom_site_fract_x
_atom_site_fract_y
_atom_site_fract_z
_atom_site_U_iso_or_equiv
_atom_site_adp_type
_atom_site_calc_flag
_atom_site_refinement_flags
_atom_site_occupancy
_atom_site_type_symbol
Sn1 0.190549(19) 0.13916(4) 0.18718(2) 0.04739(15) Uani d . 1 Sn
N1 0.3693(2) 0.0370(5) 0.3943(3) 0.0574(13) Uani d . 1 N
N2 0.4134(2) -0.1074(4) 0.5567(3) 0.0519(12) Uani d . 1 N
S1 0.28807(8) -0.01906(17) 0.24326(10) 0.0617(4) Uani d . 1 S
S2 0.28007(8) 0.23982(15) 0.34430(10) 0.0600(4) Uani d . 1 S
C1 0.3174(3) 0.0830(6) 0.3352(3) 0.0475(13) Uani d . 1 C
C2 0.3968(3) 0.1113(5) 0.4749(3) 0.0548(15) Uani d . 1 C
H2A 0.3744 0.2011 0.4758 0.066 Uiso calc R 1 H
H2B 0.4471 0.1257 0.4743 0.066 Uiso calc R 1 H
C3 0.3836(3) 0.0322(5) 0.5577(3) 0.0490(14) Uani d . 1 C
H3A 0.4046 0.0810 0.6105 0.059 Uiso calc R 1 H
H3B 0.3332 0.0261 0.5614 0.059 Uiso calc R 1 H
C4 0.3837(3) -0.1785(6) 0.4755(4) 0.0701(19) Uani d . 1 C
H4A 0.3331 -0.1874 0.4761 0.084 Uiso calc R 1 H
H4B 0.4036 -0.2706 0.4743 0.084 Uiso calc R 1 H
C5 0.3992(3) -0.1006(7) 0.3920(4) 0.0716(19) Uani d . 1 C
H5A 0.4498 -0.0945 0.3898 0.086 Uiso calc R 1 H
H5B 0.3788 -0.1490 0.3388 0.086 Uiso calc R 1 H
C6 0.3977(3) -0.1860(6) 0.6367(4) 0.0658(17) Uani d . 1 C
H6A 0.4093 -0.2823 0.6287 0.079 Uiso calc R 1 H
H6B 0.3476 -0.1801 0.6424 0.079 Uiso calc R 1 H
C7 0.4382(3) -0.1335(6) 0.7216(4) 0.0562(15) Uani d . 1 C
C8 0.4061(4) -0.0515(7) 0.7800(5) 0.0733(19) Uani d . 1 C
H8 0.3591 -0.0262 0.7663 0.088 Uiso calc R 1 H
C9 0.4430(5) -0.0064(7) 0.8586(5) 0.088(2) Uani d . 1 C
H9 0.4210 0.0497 0.8977 0.105 Uiso calc R 1 H
C10 0.5115(5) -0.0438(8) 0.8794(5) 0.093(3) Uani d . 1 C
H10 0.5363 -0.0135 0.9326 0.112 Uiso calc R 1 H
C11 0.5442(4) -0.1272(8) 0.8210(5) 0.082(2) Uani d . 1 C
H11 0.5911 -0.1531 0.8350 0.099 Uiso calc R 1 H
C12 0.5073(3) -0.1713(7) 0.7428(4) 0.0664(17) Uani d . 1 C
H12 0.5293 -0.2273 0.7037 0.080 Uiso calc R 1 H
C13 0.1686(3) 0.0197(5) 0.0641(3) 0.0440(13) Uani d . 1 C
C14 0.2247(3) -0.0120(6) 0.0129(4) 0.0639(17) Uani d . 1 C
H14 0.2704 0.0129 0.0348 0.077 Uiso calc R 1 H
C15 0.2132(4) -0.0801(7) -0.0701(4) 0.0741(19) Uani d . 1 C
H15 0.2509 -0.1010 -0.1025 0.089 Uiso calc R 1 H
C16 0.1456(5) -0.1152(7) -0.1025(4) 0.084(2) Uani d . 1 C
H16 0.1369 -0.1599 -0.1575 0.101 Uiso calc R 1 H
C17 0.0915(4) -0.0846(9) -0.0541(5) 0.097(2) Uani d . 1 C
H17 0.0457 -0.1093 -0.0757 0.116 Uiso calc R 1 H
C18 0.1044(4) -0.0159(7) 0.0283(4) 0.082(2) Uani d . 1 C
H18 0.0662 0.0059 0.0595 0.098 Uiso calc R 1 H
C19 0.1953(3) 0.3470(5) 0.1373(3) 0.0433(12) Uani d . 1 C
C20 0.1838(3) 0.3678(6) 0.0449(3) 0.0516(14) Uani d . 1 C
H20 0.1790 0.2927 0.0061 0.062 Uiso calc R 1 H
C21 0.1796(3) 0.5010(7) 0.0109(4) 0.0603(16) Uani d . 1 C
H21 0.1726 0.5149 -0.0509 0.072 Uiso calc R 1 H
C22 0.1857(3) 0.6107(6) 0.0670(5) 0.0655(17) Uani d . 1 C
H22 0.1829 0.6994 0.0431 0.079 Uiso calc R 1 H
C23 0.1961(3) 0.5933(6) 0.1596(4) 0.0585(16) Uani d . 1 C
H23 0.1994 0.6688 0.1982 0.070 Uiso calc R 1 H
C24 0.2013(3) 0.4608(5) 0.1924(4) 0.0518(14) Uani d . 1 C
H24 0.2092 0.4476 0.2542 0.062 Uiso calc R 1 H
C25 0.1065(3) 0.0998(6) 0.2670(4) 0.0507(14) Uani d . 1 C
C26 0.0821(3) 0.1999(7) 0.3209(4) 0.0747(19) Uani d . 1 C
H26 0.1022 0.2874 0.3226 0.090 Uiso calc R 1 H
C27 0.0274(4) 0.1714(10) 0.3734(5) 0.096(3) Uani d . 1 C
H27 0.0112 0.2404 0.4092 0.115 Uiso calc R 1 H
C28 -0.0020(4) 0.0442(11) 0.3727(5) 0.096(3) Uani d . 1 C
H28 -0.0386 0.0255 0.4073 0.116 Uiso calc R 1 H
C29 0.0228(4) -0.0566(10) 0.3202(5) 0.092(2) Uani d . 1 C
H29 0.0037 -0.1449 0.3205 0.111 Uiso calc R 1 H
C30 0.0759(3) -0.0289(7) 0.2666(4) 0.0704(18) Uani d . 1 C
H30 0.0912 -0.0979 0.2301 0.084 Uiso calc R 1 H

loop_
_atom_site_aniso_label
_atom_site_aniso_U_11
_atom_site_aniso_U_22
_atom_site_aniso_U_33
_atom_site_aniso_U_12
_atom_site_aniso_U_13
_atom_site_aniso_U_23
Sn1 0.0482(2) 0.0458(2) 0.0475(2) -0.00038(19) 0.00155(16) 0.00404(19)
N1 0.052(3) 0.072(4) 0.046(3) 0.015(3) -0.006(2) -0.007(2)
N2 0.051(3) 0.051(3) 0.053(3) 0.007(2) 0.001(2) -0.003(2)
S1 0.0596(9) 0.0721(11) 0.0507(9) 0.0145(8) -0.0069(7) -0.0131(8)
S2 0.0672(10) 0.0499(9) 0.0589(9) 0.0049(8) -0.0116(8) 0.0043(7)
C1 0.047(3) 0.058(4) 0.038(3) 0.001(3) 0.003(3) 0.002(3)
C2 0.056(3) 0.054(4) 0.050(3) -0.001(3) -0.016(3) 0.000(3)
C3 0.049(3) 0.050(4) 0.046(3) 0.003(3) 0.001(3) -0.007(3)
C4 0.076(4) 0.056(4) 0.074(4) 0.025(3) -0.011(4) -0.021(3)
C5 0.071(4) 0.088(5) 0.054(4) 0.033(4) -0.004(3) -0.014(4)
C6 0.066(4) 0.053(4) 0.079(4) -0.001(3) 0.010(3) 0.001(3)
C7 0.068(4) 0.042(3) 0.059(4) -0.001(3) 0.009(3) 0.011(3)
C8 0.096(5) 0.062(4) 0.065(4) 0.008(4) 0.022(4) 0.018(4)
C9 0.132(7) 0.074(5) 0.060(5) 0.008(5) 0.025(5) 0.007(4)
C10 0.141(8) 0.084(6) 0.051(4) -0.035(6) -0.003(5) 0.014(4)
C11 0.078(5) 0.094(6) 0.074(5) -0.016(4) 0.002(4) 0.029(5)
C12 0.065(4) 0.071(4) 0.065(4) 0.005(3) 0.014(3) 0.011(3)
C13 0.057(3) 0.040(3) 0.032(3) -0.001(3) -0.011(3) -0.006(2)
C14 0.077(4) 0.061(4) 0.053(4) -0.006(3) 0.002(3) 0.007(3)
C15 0.108(6) 0.066(4) 0.050(4) 0.004(4) 0.019(4) 0.007(3)
C16 0.116(7) 0.086(6) 0.049(4) -0.014(5) -0.001(4) -0.004(4)
C17 0.082(5) 0.126(7) 0.078(5) -0.010(5) -0.011(5) -0.021(5)
C18 0.087(5) 0.092(6) 0.066(4) 0.004(4) 0.004(4) -0.009(4)
C19 0.043(3) 0.042(3) 0.045(3) -0.001(3) 0.004(2) 0.005(3)
C20 0.052(3) 0.056(4) 0.046(3) -0.002(3) 0.002(3) 0.004(3)
C21 0.056(4) 0.071(5) 0.053(4) 0.000(3) -0.001(3) 0.020(3)
C22 0.066(4) 0.052(4) 0.078(5) 0.004(3) 0.005(3) 0.021(4)
C23 0.059(4) 0.036(3) 0.078(4) -0.001(3) 0.003(3) -0.002(3)
C24 0.061(4) 0.046(3) 0.049(3) 0.004(3) 0.008(3) 0.003(3)
C25 0.048(3) 0.054(4) 0.049(3) 0.003(3) -0.002(3) 0.007(3)
C26 0.071(4) 0.070(5) 0.084(5) 0.010(4) 0.016(4) 0.014(4)
C27 0.078(5) 0.128(8) 0.084(5) 0.026(5) 0.027(4) 0.008(5)
C28 0.052(4) 0.162(9) 0.078(5) -0.004(5) 0.019(4) 0.026(6)
C29 0.068(5) 0.131(7) 0.077(5) -0.038(5) 0.002(4) 0.021(5)
C30 0.073(4) 0.077(5) 0.060(4) -0.016(4) 0.006(3) 0.003(3)

loop_
_atom_type_symbol
_atom_type_description
_atom_type_scat_dispersion_real
_atom_type_scat_dispersion_imag
_atom_type_scat_source
C C 0.0033 0.0016 'International Tables Vol C Tables 4.2.6.8 and 6.1.1.4'
H H 0.0000 0.0000 'International Tables Vol C Tables 4.2.6.8 and 6.1.1.4'
N N 0.0061 0.0033 'International Tables Vol C Tables 4.2.6.8 and 6.1.1.4'
Sn Sn -0.6537 1.4246 'International Tables Vol C Tables 4.2.6.8 and 6.1.1.4'
S S 0.1246 0.1234 'International Tables Vol C Tables 4.2.6.8 and 6.1.1.4'

loop_
_geom_angle_atom_site_label_1
_geom_angle_atom_site_label_2
_geom_angle_atom_site_label_3
_geom_angle
_geom_angle_publ_flag
C25 Sn1 C19 115.1(2) y
C25 Sn1 C13 106.9(2) y
C19 Sn1 C13 102.42(19) y
C25 Sn1 S1 106.26(14) y
C19 Sn1 S1 129.54(14) y
C13 Sn1 S1 91.56(14) y
C25 Sn1 S2 91.05(15) y
C19 Sn1 S2 85.67(14) y
C13 Sn1 S2 154.31(15) y
S1 Sn1 S2 65.33(5) y
C1 N1 C5 123.8(5) ?
C1 N1 C2 124.3(5) ?
C5 N1 C2 111.5(4) ?
C4 N2 C3 109.2(4) ?
C4 N2 C6 109.8(5) ?
C3 N2 C6 110.8(4) ?
C1 S1 Sn1 94.72(19) y
C1 S2 Sn1 81.35(17) y
N1 C1 S2 122.4(4) ?
N1 C1 S1 119.3(4) ?
S2 C1 S1 118.2(3) ?
N1 C2 C3 110.7(4) ?
N1 C2 H2A 109.5 ?
C3 C2 H2A 109.5 ?
N1 C2 H2B 109.5 ?
C3 C2 H2B 109.5 ?
H2A C2 H2B 108.1 ?
N2 C3 C2 111.3(4) ?
N2 C3 H3A 109.4 ?
C2 C3 H3A 109.4 ?
N2 C3 H3B 109.4 ?
C2 C3 H3B 109.4 ?
H3A C3 H3B 108.0 ?
N2 C4 C5 111.1(5) ?
N2 C4 H4A 109.4 ?
C5 C4 H4A 109.4 ?
N2 C4 H4B 109.4 ?
C5 C4 H4B 109.4 ?
H4A C4 H4B 108.0 ?
N1 C5 C4 109.1(5) ?
N1 C5 H5A 109.9 ?
C4 C5 H5A 109.9 ?
N1 C5 H5B 109.9 ?
C4 C5 H5B 109.9 ?
H5A C5 H5B 108.3 ?
N2 C6 C7 112.4(5) ?
N2 C6 H6A 109.1 ?
C7 C6 H6A 109.1 ?
N2 C6 H6B 109.1 ?
C7 C6 H6B 109.1 ?
H6A C6 H6B 107.9 ?
C12 C7 C8 119.3(6) ?
C12 C7 C6 120.0(6) ?
C8 C7 C6 120.7(6) ?
C7 C8 C9 120.4(7) ?
C7 C8 H8 119.8 ?
C9 C8 H8 119.8 ?
C10 C9 C8 120.1(7) ?
C10 C9 H9 119.9 ?
C8 C9 H9 119.9 ?
C9 C10 C11 119.8(7) ?
C9 C10 H10 120.1 ?
C11 C10 H10 120.1 ?
C12 C11 C10 119.7(7) ?
C12 C11 H11 120.1 ?
C10 C11 H11 120.1 ?
C11 C12 C7 120.6(6) ?
C11 C12 H12 119.7 ?
C7 C12 H12 119.7 ?
C18 C13 C14 116.3(5) ?
C18 C13 Sn1 124.4(5) ?
C14 C13 Sn1 119.0(4) ?
C15 C14 C13 121.8(6) ?
C15 C14 H14 119.1 ?
C13 C14 H14 119.1 ?
C16 C15 C14 118.8(7) ?
C16 C15 H15 120.6 ?
C14 C15 H15 120.6 ?
C17 C16 C15 119.8(7) ?
C17 C16 H16 120.1 ?
C15 C16 H16 120.1 ?
C16 C17 C18 120.1(7) ?
C16 C17 H17 119.9 ?
C18 C17 H17 119.9 ?
C13 C18 C17 123.1(7) ?
C13 C18 H18 118.4 ?
C17 C18 H18 118.4 ?
C24 C19 C20 118.3(5) ?
C24 C19 Sn1 123.1(4) ?
C20 C19 Sn1 118.2(4) ?
C21 C20 C19 119.8(5) ?
C21 C20 H20 120.1 ?
C19 C20 H20 120.1 ?
C22 C21 C20 120.4(5) ?
C22 C21 H21 119.8 ?
C20 C21 H21 119.8 ?
C21 C22 C23 121.1(6) ?
C21 C22 H22 119.4 ?
C23 C22 H22 119.4 ?
C24 C23 C22 117.8(6) ?
C24 C23 H23 121.1 ?
C22 C23 H23 121.1 ?
C23 C24 C19 122.5(5) ?
C23 C24 H24 118.8 ?
C19 C24 H24 118.8 ?
C26 C25 C30 118.2(6) ?
C26 C25 Sn1 121.6(5) ?
C30 C25 Sn1 120.2(5) ?
C25 C26 C27 120.6(7) ?
C25 C26 H26 119.7 ?
C27 C26 H26 119.7 ?
C28 C27 C26 120.6(8) ?
C28 C27 H27 119.7 ?
C26 C27 H27 119.7 ?
C27 C28 C29 119.0(7) ?
C27 C28 H28 120.5 ?
C29 C28 H28 120.5 ?
C28 C29 C30 120.9(8) ?
C28 C29 H29 119.6 ?
C30 C29 H29 119.6 ?
C25 C30 C29 120.7(7) ?
C25 C30 H30 119.7 ?
C29 C30 H30 119.7 ?

loop_
_geom_bond_atom_site_label_1
_geom_bond_atom_site_label_2
_geom_bond_distance
_geom_bond_publ_flag
Sn1 C25 2.132(6) y
Sn1 C19 2.154(5) y
Sn1 C13 2.178(5) y
Sn1 S1 2.4858(15) y
Sn1 S2 2.9222(15) y
N1 C1 1.332(6) y
N1 C5 1.453(7) y
N1 C2 1.454(6) y
N2 C4 1.458(7) y
N2 C3 1.468(6) y
N2 C6 1.476(7) y
S1 C1 1.738(5) y
S2 C1 1.690(6) y
C2 C3 1.502(7) ?
C2 H2A 0.9700 ?
C2 H2B 0.9700 ?
C3 H3A 0.9700 ?
C3 H3B 0.9700 ?
C4 C5 1.516(8) ?
C4 H4A 0.9700 ?
C4 H4B 0.9700 ?
C5 H5A 0.9700 ?
C5 H5B 0.9700 ?
C6 C7 1.503(8) ?
C6 H6A 0.9700 ?
C6 H6B 0.9700 ?
C7 C12 1.371(8) ?
C7 C8 1.372(8) ?
C8 C9 1.376(9) ?
C8 H8 0.9300 ?
C9 C10 1.359(10) ?
C9 H9 0.9300 ?
C10 C11 1.386(10) ?
C10 H10 0.9300 ?
C11 C12 1.369(9) ?
C11 H11 0.9300 ?
C12 H12 0.9300 ?
C13 C18 1.327(8) ?
C13 C14 1.414(8) ?
C14 C15 1.403(8) ?
C14 H14 0.9300 ?
C15 C16 1.372(9) ?
C15 H15 0.9300 ?
C16 C17 1.354(10) ?
C16 H16 0.9300 ?
C17 C18 1.402(9) ?
C17 H17 0.9300 ?
C18 H18 0.9300 ?
C19 C24 1.374(7) ?
C19 C20 1.391(7) ?
C20 C21 1.386(7) ?
C20 H20 0.9300 ?
C21 C22 1.352(8) ?
C21 H21 0.9300 ?
C22 C23 1.390(8) ?
C22 H22 0.9300 ?
C23 C24 1.374(7) ?
C23 H23 0.9300 ?
C24 H24 0.9300 ?
C25 C26 1.375(8) ?
C25 C30 1.376(8) ?
C26 C27 1.398(9) ?
C26 H26 0.9300 ?
C27 C28 1.354(11) ?
C27 H27 0.9300 ?
C28 C29 1.370(10) ?
C28 H28 0.9300 ?
C29 C30 1.383(9) ?
C29 H29 0.9300 ?
C30 H30 0.9300 ?
